data_9008882
loop_
_publ_author_name
'Wyckoff, R. W. G.'

_publ_section_title
;
 Second edition. Interscience Publishers, New York, New York
;
_journal_name_full 'Crystal Structures'
_journal_page_first 85
_journal_page_last 237
_journal_volume 1
_journal_year 1963
_chemical_formula_structural ZnSb
_chemical_formula_sum 'Sb Zn'
_space_group_IT_number 61
_symmetry_space_group_name_Hall '-P 2ac 2ab'
_symmetry_space_group_name_H-M 'P b c a'
_cell_angle_alpha 90
_cell_angle_beta 90
_cell_angle_gamma 90
_cell_length_a 6.218
_cell_length_b 7.741
_cell_length_c 8.115
_cell_volume 390.604
_cell_formula_units_Z 8
_database_code_amcsd 0011560
_exptl_crystal_density_diffrn 6.365
_cod_original_formula_sum 'Zn Sb'
_cod_database_code 9008882
_amcsd_formula_title ZnSb

loop_
_space_group_symop_operation_xyz
x,y,z
x,1/2-y,1/2+z
-x,1/2+y,1/2-z
1/2-x,1/2+y,z
1/2+x,1/2-y,-z
1/2+x,y,1/2-z
1/2-x,-y,1/2+z
-x,-y,-z

loop_
_atom_site_label
_atom_site_fract_x
_atom_site_fract_y
_atom_site_fract_z
Zn 0.45390 0.11150 -0.13270
Sb 0.14200 0.08410 0.10830

loop_
_cod_related_entry_id
_cod_related_entry_database
_cod_related_entry_code
1 AMCSD 0011560
